data_7702017
loop_
_publ_author_name
'Zangana, Karzan H.'
'Pineda, Eufemio Moreno'
'Winpenny, Richard E. P.'

_publ_section_title
;
 Tetrametallic lanthanide(III) phosphonate cages: synthetic, structural
 and magnetic studies.
;
_journal_issue 45
_journal_name_full 'Dalton transactions (Cambridge, England : 2003)'
_journal_page_first 17101
_journal_page_last 17107
_journal_paper_doi 10.1039/c4dt02630f
_journal_volume 43
_journal_year 2014
_chemical_formula_moiety 'C26 H56 Gd4 N6 O35 P4, 4(C5 H6 N), C5 H5 N'
_chemical_formula_sum 'C51 H85 Gd4 N11 O35 P4'
_chemical_formula_weight 2123.10
_space_group_crystal_system monoclinic
_space_group_IT_number 15
_space_group_name_Hall '-C 2yc'
_space_group_name_H-M_alt 'C 1 2/c 1'
_atom_sites_solution_hydrogens geom
_atom_sites_solution_primary direct
_audit_creation_date 2014-08-27
_audit_creation_method
;
Olex2 1.2
(compiled 2014.07.22 svn.r2960 for OlexSys, GUI svn.r4862)
;
_cell_angle_alpha 90
_cell_angle_beta 91.0776(16)
_cell_angle_gamma 90
_cell_formula_units_Z 8
_cell_length_a 44.8769(7)
_cell_length_b 19.0562(4)
_cell_length_c 24.0257(4)
_cell_measurement_reflns_used 16145
_cell_measurement_temperature 150.01(11)
_cell_measurement_theta_max 28.8390
_cell_measurement_theta_min 3.2850
_cell_volume 20542.7(6)
_computing_cell_refinement
'CrysAlisPro, Agilent Technologies, Version 1.171.37.33 (release 27-03-2014 CrysAlis171 .NET) (compiled Mar 27 2014,17:12:48)'
_computing_data_collection
'CrysAlisPro, Agilent Technologies, Version 1.171.37.33 (release 27-03-2014 CrysAlis171 .NET) (compiled Mar 27 2014,17:12:48)'
_computing_data_reduction
'CrysAlisPro, Agilent Technologies, Version 1.171.37.33 (release 27-03-2014 CrysAlis171 .NET) (compiled Mar 27 2014,17:12:48)'
_computing_molecular_graphics 'Olex2 (Dolomanov et al., 2009)'
_computing_publication_material 'Olex2 (Dolomanov et al., 2009)'
_computing_structure_refinement 'ShelXL (Sheldrick, 2008)'
_computing_structure_solution 'ShelXS (Sheldrick, 2008)'
_diffrn_ambient_environment N~2~
_diffrn_ambient_temperature 150.01(11)
_diffrn_detector 'CCD plate'
_diffrn_detector_area_resol_mean 8.0714
_diffrn_detector_type Eos
_diffrn_measured_fraction_theta_full 0.996
_diffrn_measured_fraction_theta_max 0.996
_diffrn_measurement_details
;
#__ type_ start__ end____ width___ exp.time_
  1 omega  -36.00    8.25   0.7500   90.0000
omega____ theta____ kappa____ phi______ frames
    -      -19.1866  -80.0000  -14.0000 59

#__ type_ start__ end____ width___ exp.time_
  2 omega   -7.00   89.00   0.7500   90.0000
omega____ theta____ kappa____ phi______ frames
    -       19.6554   19.0000   60.0000 128

#__ type_ start__ end____ width___ exp.time_
  3 omega  -48.00   50.25   0.7500   90.0000
omega____ theta____ kappa____ phi______ frames
    -       19.6554  -77.0000  -90.0000 131
;
_diffrn_measurement_device 'four-circle diffractometer'
_diffrn_measurement_device_type 'SuperNova, Single source at offset, Eos'
_diffrn_measurement_method '\w scans'
_diffrn_orient_matrix_UB_11 -0.0092432000
_diffrn_orient_matrix_UB_12 0.0265545000
_diffrn_orient_matrix_UB_13 0.0110890000
_diffrn_orient_matrix_UB_21 -0.0099582000
_diffrn_orient_matrix_UB_22 -0.0260330000
_diffrn_orient_matrix_UB_23 0.0096245000
_diffrn_orient_matrix_UB_31 0.0080865000
_diffrn_orient_matrix_UB_32 -0.0017184000
_diffrn_orient_matrix_UB_33 0.0256074000
_diffrn_radiation_monochromator mirror
_diffrn_radiation_probe x-ray
_diffrn_radiation_type MoK\a
_diffrn_radiation_wavelength 0.71073
_diffrn_reflns_av_R_equivalents 0.0321
_diffrn_reflns_av_unetI/netI 0.0495
_diffrn_reflns_Laue_measured_fraction_full 0.996
_diffrn_reflns_Laue_measured_fraction_max 0.996
_diffrn_reflns_limit_h_max 56
_diffrn_reflns_limit_h_min -33
_diffrn_reflns_limit_k_max 22
_diffrn_reflns_limit_k_min -23
_diffrn_reflns_limit_l_max 25
_diffrn_reflns_limit_l_min -30
_diffrn_reflns_number 44931
_diffrn_reflns_point_group_measured_fraction_full 0.996
_diffrn_reflns_point_group_measured_fraction_max 0.996
_diffrn_reflns_theta_full 25.242
_diffrn_reflns_theta_max 26.372
_diffrn_reflns_theta_min 3.052
_diffrn_source 'SuperNova (Mo) X-ray Source'
_exptl_absorpt_coefficient_mu 2.679
_exptl_absorpt_correction_T_max 1.00000
_exptl_absorpt_correction_T_min 0.35991
_exptl_absorpt_correction_type multi-scan
_exptl_absorpt_process_details
'CrysAlisPro, Agilent Technologies, Version 1.171.37.33 (release 27-03-2014 CrysAlis171 .NET) (compiled Mar 27 2014,17:12:48) Empirical absorption correction using spherical harmonics, implemented in SCALE3 ABSPACK scaling algorithm.'
_exptl_crystal_colour 'clear colourless'
_exptl_crystal_colour_lustre clear
_exptl_crystal_colour_primary colourless
_exptl_crystal_density_diffrn 1.373
_exptl_crystal_description plate
_exptl_crystal_F_000 8324
_exptl_crystal_size_max 0.7
_exptl_crystal_size_mid 0.1
_exptl_crystal_size_min 0.02
_refine_diff_density_max 1.666
_refine_diff_density_min -0.588
_refine_diff_density_rms 0.105
_refine_ls_extinction_method none
_refine_ls_goodness_of_fit_ref 1.014
_refine_ls_hydrogen_treatment constr
_refine_ls_matrix_type full
_refine_ls_number_parameters 938
_refine_ls_number_reflns 20949
_refine_ls_number_restraints 57
_refine_ls_restrained_S_all 1.024
_refine_ls_R_factor_all 0.0488
_refine_ls_R_factor_gt 0.0319
_refine_ls_shift/su_max 0.004
_refine_ls_shift/su_mean 0.000
_refine_ls_structure_factor_coef Fsqd
_refine_ls_weighting_details 'w=1/[\s^2^(Fo^2^)+(0.0356P)^2^+24.1057P] where P=(Fo^2^+2Fc^2^)/3'
_refine_ls_weighting_scheme calc
_refine_ls_wR_factor_gt 0.0745
_refine_ls_wR_factor_ref 0.0814
_reflns_Friedel_coverage 0.000
_reflns_number_gt 16373
_reflns_number_total 20949
_reflns_threshold_expression 'I > 2\s(I)'
_cod_data_source_file c4dt02630f2.cif
_cod_data_source_block Gd4P4
_cod_original_cell_volume 20542.7(7)
_cod_database_code 7702017
_shelxl_version_number 2014/6
_chemical_oxdiff_formula Gd4P4N6O30C100H300
_chemical_oxdiff_usercomment KH-65-6
_shelx_space_group_comment
;
The symmetry employed for this shelxl refinement is uniquely defined
by the following loop, which should always be used as a source of
symmetry information in preference to the above space-group names.
They are only intended as comments.
;
_reflns_odcompleteness_completeness 99.73
_reflns_odcompleteness_iscentric 1
_reflns_odcompleteness_theta 26.32
_olex2_refinement_description
;
Big solvent Voids are obtained during the first 
modelling of the data, due to non-localised solvent molecules. 
In order to get an idea of how many solvent molecules occupies the 
empty space, a SQUEZZE procedure was performed. A total of 918 
electron counts were found, which were attributed to a total of 
22 molecules of isobutanol (42 electron counts per molecule). 
These molecules have been added to the molecular formula in the cif file
and not to the _chemical_formula_sum.

_chemical_formula_moiety          'C26 H56 Gd4 N6 O35 P4, 4(C5 H6 N), 22(C5 H5 N)'
_chemical_formula_sum             'C156 H190 Gd4 N32 O35 P4'
;
_olex2_submission_special_instructions 'No special instructions were received'

loop_
_space_group_symop_operation_xyz
'x, y, z'
'-x, y, -z+1/2'
'x+1/2, y+1/2, z'
'-x+1/2, y+1/2, -z+1/2'
'-x, -y, -z'
'x, -y, z-1/2'
'-x+1/2, -y+1/2, -z'
'x+1/2, -y+1/2, z-1/2'

loop_
_atom_site_label
_atom_site_type_symbol
_atom_site_fract_x
_atom_site_fract_y
_atom_site_fract_z
_atom_site_U_iso_or_equiv
_atom_site_adp_type
_atom_site_occupancy
_atom_site_site_symmetry_order
_atom_site_calc_flag
_atom_site_refinement_flags_posn
_atom_site_refinement_flags_adp
_atom_site_refinement_flags_occupancy
Gd1 Gd 0.74010(2) 0.61692(2) 0.29966(2) 0.02127(5) Uani 1 1 d . . .
Gd2 Gd 0.61956(2) 0.55190(2) 0.28091(2) 0.02342(5) Uani 1 1 d . . .
Gd3 Gd 0.62992(2) 0.74772(2) 0.30782(2) 0.02386(5) Uani 1 1 d . . .
Gd4 Gd 0.64102(2) 0.67105(2) 0.16083(2) 0.02661(6) Uani 1 1 d . . .
P1 P 0.69257(2) 0.76469(6) 0.26097(5) 0.0246(2) Uani 1 1 d . . .
P2 P 0.66858(2) 0.58655(6) 0.36647(4) 0.0231(2) Uani 1 1 d . . .
P3 P 0.68775(2) 0.55705(6) 0.19067(4) 0.0254(2) Uani 1 1 d . . .
P30 P 0.59600(3) 0.81957(7) 0.18519(6) 0.0429(3) Uani 1 1 d . . .
O1 O 0.58613(6) 0.70987(16) 0.34783(13) 0.0348(7) Uani 1 1 d . . .
O1N O 0.74627(7) 0.70107(16) 0.38199(13) 0.0370(7) Uani 1 1 d . . .
O1OH O 0.61259(6) 0.66304(15) 0.24284(11) 0.0272(6) Uani 1 1 d . . .
O1P O 0.71753(6) 0.71420(15) 0.26993(13) 0.0339(7) Uani 1 1 d . . .
O2 O 0.58145(6) 0.59421(16) 0.33581(12) 0.0345(7) Uani 1 1 d . . .
O2N O 0.78224(7) 0.69992(17) 0.32316(13) 0.0387(8) Uani 1 1 d . . .
O2P O 0.66542(6) 0.73331(14) 0.22930(11) 0.0264(6) Uani 1 1 d . . .
O3 O 0.58723(6) 0.52957(17) 0.20518(13) 0.0361(7) Uani 1 1 d . . .
O3N O 0.78400(9) 0.7702(2) 0.39494(17) 0.0663(12) Uani 1 1 d . . .
O3P O 0.67897(6) 0.79106(15) 0.31565(12) 0.0310(7) Uani 1 1 d . . .
O4 O 0.60489(6) 0.59171(18) 0.13489(12) 0.0395(8) Uani 1 1 d . . .
O4N O 0.74117(7) 0.48904(16) 0.33194(14) 0.0392(8) Uani 1 1 d . . .
O4P O 0.70049(6) 0.59824(15) 0.35292(11) 0.0290(7) Uani 1 1 d . . .
O5N O 0.76841(8) 0.56271(16) 0.37820(14) 0.0432(8) Uani 1 1 d . . .
O5P O 0.65614(6) 0.51518(14) 0.34583(12) 0.0304(7) Uani 1 1 d . . .
O6N O 0.76383(13) 0.45595(19) 0.40748(16) 0.0873(17) Uani 1 1 d . . .
O6P O 0.64709(6) 0.63946(14) 0.33890(11) 0.0252(6) Uani 1 1 d . . .
O7N O 0.78389(7) 0.55378(17) 0.25885(15) 0.0447(8) Uani 1 1 d . . .
O7P O 0.71373(6) 0.56284(16) 0.23057(12) 0.0327(7) Uani 1 1 d . . .
O8N O 0.76951(6) 0.64502(16) 0.21285(12) 0.0337(7) Uani 1 1 d . . .
O8P O 0.65702(6) 0.56632(14) 0.21752(11) 0.0269(6) Uani 1 1 d . . .
O9N O 0.80307(8) 0.5769(2) 0.17782(17) 0.0648(11) Uani 1 1 d . . .
O9P O 0.68738(6) 0.61428(15) 0.14451(11) 0.0297(7) Uani 1 1 d . . .
O10N O 0.61896(8) 0.85780(19) 0.35722(16) 0.0552(10) Uani 1 1 d . . .
O10P O 0.60893(7) 0.76267(18) 0.14974(13) 0.0435(8) Uani 1 1 d . . .
O11N O 0.63630(7) 0.77606(18) 0.40997(13) 0.0410(8) Uani 1 1 d . . .
O11P O 0.60602(6) 0.81846(16) 0.24539(13) 0.0380(8) Uani 1 1 d . . .
O12N O 0.62446(13) 0.8759(3) 0.4456(2) 0.1080(19) Uani 1 1 d . . .
O12P O 0.60410(8) 0.8937(2) 0.16044(16) 0.0615(11) Uani 1 1 d . . .
O13N O 0.59143(7) 0.44924(17) 0.31480(14) 0.0409(8) Uani 1 1 d . . .
O14N O 0.62531(6) 0.42393(17) 0.25532(14) 0.0422(8) Uani 1 1 d . . .
O15N O 0.59309(9) 0.34424(19) 0.27925(18) 0.0674(12) Uani 1 1 d . . .
O16N O 0.63976(8) 0.6680(2) 0.05703(14) 0.0552(10) Uani 1 1 d . . .
O17N O 0.66742(7) 0.74946(18) 0.09231(15) 0.0483(9) Uani 1 1 d . . .
O18N O 0.66290(9) 0.7403(2) 0.00261(16) 0.0757(13) Uani 1 1 d . . .
N1 N 0.77115(9) 0.7249(2) 0.36745(18) 0.0404(10) Uani 1 1 d . . .
N2 N 0.75787(10) 0.5012(2) 0.37292(16) 0.0423(10) Uani 1 1 d . . .
N3 N 0.78605(8) 0.5912(2) 0.21572(17) 0.0398(10) Uani 1 1 d . . .
N4 N 0.62622(10) 0.8376(2) 0.4056(2) 0.0545(12) Uani 1 1 d . . .
N5 N 0.60305(9) 0.4040(2) 0.28330(18) 0.0423(10) Uani 1 1 d . . .
N6 N 0.65682(9) 0.7202(3) 0.04947(18) 0.0512(12) Uani 1 1 d . . .
C1 C 0.57434(9) 0.6514(3) 0.35845(18) 0.0323(10) Uani 1 1 d . . .
C1P C 0.70737(9) 0.8380(2) 0.22309(18) 0.0294(10) Uani 1 1 d . . .
C2 C 0.54946(9) 0.6511(3) 0.4016(2) 0.0385(11) Uani 1 1 d . . .
C2P C 0.73042(11) 0.8745(3) 0.2611(2) 0.0455(13) Uani 1 1 d . . .
H2PA H 0.7205 0.8953 0.2922 0.068 Uiso 1 1 calc GR . .
H2PB H 0.7405 0.9103 0.2406 0.068 Uiso 1 1 calc GR . .
H2PC H 0.7447 0.8406 0.2745 0.068 Uiso 1 1 calc GR . .
C3 C 0.54237(11) 0.5763(3) 0.4200(2) 0.0543(15) Uani 1 1 d . . .
H3A H 0.5339 0.5506 0.3892 0.081 Uiso 1 1 calc GR . .
H3B H 0.5284 0.5776 0.4498 0.081 Uiso 1 1 calc GR . .
H3C H 0.5604 0.5536 0.4327 0.081 Uiso 1 1 calc GR . .
C3P C 0.72274(11) 0.8095(3) 0.1714(2) 0.0439(12) Uani 1 1 d . . .
H3PA H 0.7370 0.7744 0.1824 0.066 Uiso 1 1 calc GR . .
H3PB H 0.7327 0.8471 0.1528 0.066 Uiso 1 1 calc GR . .
H3PC H 0.7081 0.7890 0.1466 0.066 Uiso 1 1 calc GR . .
C4 C 0.52214(10) 0.6828(3) 0.3715(2) 0.0556(15) Uani 1 1 d . . .
H4A H 0.5266 0.7300 0.3603 0.083 Uiso 1 1 calc GR . .
H4B H 0.5055 0.6831 0.3961 0.083 Uiso 1 1 calc GR . .
H4C H 0.5172 0.6552 0.3392 0.083 Uiso 1 1 calc GR . .
C4P C 0.68246(10) 0.8887(2) 0.2059(2) 0.0495(14) Uani 1 1 d . . .
H4PA H 0.6685 0.8652 0.1814 0.074 Uiso 1 1 calc GR . .
H4PB H 0.6908 0.9282 0.1869 0.074 Uiso 1 1 calc GR . .
H4PC H 0.6724 0.9047 0.2384 0.074 Uiso 1 1 calc GR . .
C5 C 0.55864(12) 0.6954(3) 0.4516(2) 0.0641(17) Uani 1 1 d . . .
H5A H 0.5758 0.6748 0.4696 0.096 Uiso 1 1 calc GR . .
H5B H 0.5425 0.6973 0.4773 0.096 Uiso 1 1 calc GR . .
H5C H 0.5634 0.7420 0.4395 0.096 Uiso 1 1 calc GR . .
C5P C 0.66619(9) 0.5880(2) 0.44205(17) 0.0295(10) Uani 1 1 d . . .
C6 C 0.58857(9) 0.5445(2) 0.15454(19) 0.0330(10) Uani 1 1 d . . .
C6P C 0.68116(12) 0.5220(3) 0.46425(19) 0.0471(13) Uani 1 1 d . . .
H6PA H 0.6704 0.4816 0.4511 0.071 Uiso 1 1 calc GR . .
H6PB H 0.6813 0.5228 0.5042 0.071 Uiso 1 1 calc GR . .
H6PC H 0.7013 0.5200 0.4514 0.071 Uiso 1 1 calc GR . .
C7 C 0.56872(10) 0.5040(3) 0.1136(2) 0.0447(13) Uani 1 1 d . . .
C7P C 0.63328(10) 0.5909(3) 0.4586(2) 0.0459(13) Uani 1 1 d . . .
H7PA H 0.6246 0.6342 0.4458 0.069 Uiso 1 1 calc GR . .
H7PB H 0.6319 0.5881 0.4983 0.069 Uiso 1 1 calc GR . .
H7PC H 0.6227 0.5522 0.4419 0.069 Uiso 1 1 calc GR . .
C8 C 0.5622(2) 0.4303(4) 0.1372(4) 0.127(4) Uani 1 1 d . . .
H8A H 0.5804 0.4039 0.1398 0.191 Uiso 1 1 calc GR . .
H8B H 0.5483 0.4065 0.1129 0.191 Uiso 1 1 calc GR . .
H8C H 0.5538 0.4348 0.1735 0.191 Uiso 1 1 calc GR . .
C8P C 0.68246(10) 0.6521(3) 0.46507(19) 0.0405(12) Uani 1 1 d . . .
H8PA H 0.7028 0.6514 0.4533 0.061 Uiso 1 1 calc GR . .
H8PB H 0.6820 0.6514 0.5050 0.061 Uiso 1 1 calc GR . .
H8PC H 0.6729 0.6939 0.4515 0.061 Uiso 1 1 calc GR . .
C9 C 0.58404(13) 0.4954(5) 0.0590(3) 0.102(3) Uani 1 1 d . . .
H9A H 0.5898 0.5407 0.0453 0.154 Uiso 1 1 calc GR . .
H9B H 0.5707 0.4735 0.0327 0.154 Uiso 1 1 calc GR . .
H9C H 0.6014 0.4667 0.0642 0.154 Uiso 1 1 calc GR . .
C9P C 0.68953(9) 0.4718(2) 0.15743(17) 0.0294(9) Uani 1 1 d . . .
C10 C 0.54044(13) 0.5445(4) 0.1063(3) 0.095(3) Uani 1 1 d . . .
H10A H 0.5296 0.5432 0.1404 0.142 Uiso 1 1 calc GR . .
H10B H 0.5286 0.5240 0.0769 0.142 Uiso 1 1 calc GR . .
H10C H 0.5450 0.5923 0.0971 0.142 Uiso 1 1 calc GR . .
C10P C 0.71757(9) 0.4690(3) 0.12113(19) 0.0378(11) Uani 1 1 d . . .
H10D H 0.7152 0.5005 0.0902 0.057 Uiso 1 1 calc GR . .
H10E H 0.7203 0.4221 0.1076 0.057 Uiso 1 1 calc GR . .
H10F H 0.7347 0.4826 0.1431 0.057 Uiso 1 1 calc GR . .
C11P C 0.66148(10) 0.4592(2) 0.12160(18) 0.0364(11) Uani 1 1 d . . .
H11A H 0.6445 0.4562 0.1451 0.055 Uiso 1 1 calc GR . .
H11B H 0.6635 0.4161 0.1014 0.055 Uiso 1 1 calc GR . .
H11C H 0.6588 0.4973 0.0959 0.055 Uiso 1 1 calc GR . .
C12P C 0.69229(10) 0.4149(2) 0.20221(19) 0.0379(11) Uani 1 1 d . . .
H12A H 0.7096 0.4238 0.2252 0.057 Uiso 1 1 calc GR . .
H12B H 0.6941 0.3698 0.1848 0.057 Uiso 1 1 calc GR . .
H12C H 0.6749 0.4154 0.2248 0.057 Uiso 1 1 calc GR . .
C13P C 0.55570(11) 0.8137(3) 0.1821(2) 0.0551(15) Uani 1 1 d . . .
C14P C 0.54570(12) 0.7443(4) 0.2084(3) 0.0698(19) Uani 1 1 d . . .
H14A H 0.5529 0.7057 0.1868 0.105 Uiso 1 1 calc GR . .
H14B H 0.5243 0.7428 0.2091 0.105 Uiso 1 1 calc GR . .
H14C H 0.5536 0.7411 0.2457 0.105 Uiso 1 1 calc GR . .
C15P C 0.54510(13) 0.8176(4) 0.1208(3) 0.080(2) Uani 1 1 d . . .
H15A H 0.5526 0.8596 0.1041 0.120 Uiso 1 1 calc GR . .
H15B H 0.5237 0.8180 0.1190 0.120 Uiso 1 1 calc GR . .
H15C H 0.5524 0.7775 0.1010 0.120 Uiso 1 1 calc GR . .
C16P C 0.54263(14) 0.8758(4) 0.2149(3) 0.092(2) Uani 1 1 d . . .
H16A H 0.5488 0.8724 0.2533 0.137 Uiso 1 1 calc GR . .
H16B H 0.5213 0.8745 0.2122 0.137 Uiso 1 1 calc GR . .
H16C H 0.5497 0.9192 0.1997 0.137 Uiso 1 1 calc GR . .
N9 N 0.72740(9) 0.6442(2) 0.07165(16) 0.0397(9) Uani 1 1 d . . .
H9 H 0.7151 0.6372 0.0980 0.048 Uiso 1 1 calc R . .
C21 C 0.71790(11) 0.6385(3) 0.0194(2) 0.0458(13) Uani 1 1 d . . .
H21 H 0.6981 0.6273 0.0116 0.055 Uiso 1 1 calc R . .
C22 C 0.73707(13) 0.6490(3) -0.0231(2) 0.0543(14) Uani 1 1 d . . .
H22 H 0.7304 0.6450 -0.0599 0.065 Uiso 1 1 calc R . .
C23 C 0.76630(12) 0.6655(3) -0.0114(2) 0.0468(13) Uani 1 1 d . . .
H23 H 0.7796 0.6727 -0.0400 0.056 Uiso 1 1 calc R . .
C24 C 0.77553(11) 0.6712(3) 0.0431(2) 0.0461(13) Uani 1 1 d . . .
H24 H 0.7952 0.6823 0.0518 0.055 Uiso 1 1 calc R . .
C25 C 0.75554(11) 0.6604(3) 0.0845(2) 0.0422(12) Uani 1 1 d . . .
H25 H 0.7616 0.6644 0.1216 0.051 Uiso 1 1 calc R . .
N10 N 0.66890(9) 0.6161(2) -0.14396(17) 0.0444(10) Uani 1 1 d . . .
H10 H 0.6681 0.5711 -0.1421 0.053 Uiso 1 1 calc R . .
C16 C 0.69198(11) 0.6466(3) -0.1675(2) 0.0476(13) Uani 1 1 d . . .
H16 H 0.7076 0.6192 -0.1802 0.057 Uiso 1 1 calc R . .
C17 C 0.69325(13) 0.7175(3) -0.1732(2) 0.0579(15) Uani 1 1 d . . .
H17 H 0.7092 0.7384 -0.1910 0.069 Uiso 1 1 calc R . .
C18 C 0.67115(14) 0.7569(3) -0.1527(3) 0.0651(17) Uani 1 1 d . . .
H18 H 0.6720 0.8055 -0.1555 0.078 Uiso 1 1 calc R . .
C19 C 0.64767(14) 0.7259(3) -0.1279(3) 0.0651(17) Uani 1 1 d . . .
H19 H 0.6323 0.7533 -0.1142 0.078 Uiso 1 1 calc R . .
C20 C 0.64667(12) 0.6544(3) -0.1230(2) 0.0564(15) Uani 1 1 d . . .
H20 H 0.6308 0.6327 -0.1055 0.068 Uiso 1 1 calc R . .
N7 N 0.70123(8) 0.8577(2) 0.40157(16) 0.0406(10) Uani 1 1 d . . .
H7 H 0.6954 0.8300 0.3752 0.049 Uiso 1 1 calc R . .
C11 C 0.69491(15) 0.9257(3) 0.3976(2) 0.0635(16) Uani 1 1 d . . .
H11 H 0.6842 0.9429 0.3670 0.076 Uiso 1 1 calc R . .
C12 C 0.70401(17) 0.9688(3) 0.4378(3) 0.079(2) Uani 1 1 d . . .
H12 H 0.7001 1.0166 0.4347 0.095 Uiso 1 1 calc R . .
C13 C 0.71919(15) 0.9433(3) 0.4841(2) 0.0663(18) Uani 1 1 d . . .
H13 H 0.7251 0.9738 0.5125 0.080 Uiso 1 1 calc R . .
C14 C 0.72540(12) 0.8747(3) 0.4883(2) 0.0550(15) Uani 1 1 d . . .
H14 H 0.7355 0.8569 0.5193 0.066 Uiso 1 1 calc R . .
C15 C 0.71629(11) 0.8309(3) 0.4450(2) 0.0489(13) Uani 1 1 d . . .
H15 H 0.7206 0.7832 0.4463 0.059 Uiso 1 1 calc R . .
N11 N 0.6185(3) 0.2424(8) 0.0606(5) 0.227(6) Uani 1 1 d D . .
C29 C 0.6420(3) 0.2265(9) 0.0935(6) 0.276(10) Uani 1 1 d D . .
H29 H 0.6570 0.1976 0.0806 0.331 Uiso 1 1 calc R . .
C30 C 0.6435(3) 0.2540(5) 0.1480(6) 0.175(5) Uani 1 1 d D . .
H30 H 0.6613 0.2568 0.1685 0.210 Uiso 1 1 calc R . .
C31 C 0.6183(3) 0.2751(8) 0.1671(6) 0.267(10) Uani 1 1 d D . .
H31 H 0.6188 0.3039 0.1984 0.320 Uiso 1 1 calc R . .
C32 C 0.5899(3) 0.2575(6) 0.1438(6) 0.183(5) Uani 1 1 d D . .
H32 H 0.5726 0.2565 0.1646 0.220 Uiso 1 1 calc R . .
C33 C 0.5902(3) 0.2416(9) 0.0869(7) 0.230(7) Uani 1 1 d D . .
H33 H 0.5727 0.2311 0.0671 0.277 Uiso 1 1 calc R . .
N8 N 0.5000 0.5216(8) 0.2500 0.139(4) Uani 1 2 d S T P
H8 H 0.5000 0.5667 0.2500 0.167 Uiso 1 2 calc RS T P
C26 C 0.5000 0.3844(6) 0.2500 0.085(3) Uani 1 2 d S T P
H26 H 0.5000 0.3356 0.2500 0.102 Uiso 1 2 calc RS T P
C27 C 0.52243(16) 0.4168(5) 0.2749(4) 0.096(3) Uani 1 1 d . . .
H27 H 0.5377 0.3910 0.2917 0.115 Uiso 1 1 calc R . .
C28 C 0.52322(13) 0.4861(6) 0.2758(3) 0.088(3) Uani 1 1 d . . .
H28 H 0.5388 0.5101 0.2933 0.105 Uiso 1 1 calc R . .

loop_
_atom_site_aniso_label
_atom_site_aniso_U_11
_atom_site_aniso_U_22
_atom_site_aniso_U_33
_atom_site_aniso_U_23
_atom_site_aniso_U_13
_atom_site_aniso_U_12
Gd1 0.01801(9) 0.02573(11) 0.02000(11) 0.00101(8) -0.00144(7) -0.00099(8)
Gd2 0.01881(10) 0.03142(11) 0.02004(11) -0.00079(9) 0.00031(8) -0.00266(8)
Gd3 0.02100(10) 0.02827(11) 0.02226(11) 0.00111(9) -0.00066(8) 0.00119(8)
Gd4 0.02269(10) 0.03966(13) 0.01739(11) 0.00186(9) -0.00208(8) -0.00119(9)
P1 0.0223(5) 0.0281(6) 0.0232(6) 0.0039(5) -0.0009(4) -0.0021(4)
P2 0.0223(5) 0.0282(6) 0.0186(5) 0.0016(4) 0.0002(4) -0.0011(4)
P3 0.0216(5) 0.0349(6) 0.0196(6) -0.0039(5) 0.0008(4) -0.0024(5)
P30 0.0329(6) 0.0536(8) 0.0421(8) 0.0126(7) -0.0048(6) 0.0070(6)
O1 0.0246(15) 0.0395(18) 0.0405(19) -0.0029(15) 0.0055(13) 0.0001(13)
O1N 0.0376(17) 0.0374(18) 0.0360(19) -0.0047(15) 0.0019(14) -0.0034(15)
O1OH 0.0226(14) 0.0366(17) 0.0223(15) 0.0025(13) -0.0017(11) -0.0019(12)
O1P 0.0247(15) 0.0329(17) 0.0439(19) 0.0116(15) -0.0045(13) -0.0002(13)
O2 0.0287(15) 0.0390(18) 0.0358(18) -0.0056(15) 0.0057(13) -0.0038(14)
O2N 0.0358(17) 0.0445(19) 0.0358(19) -0.0038(16) 0.0004(14) -0.0087(15)
O2P 0.0240(14) 0.0297(16) 0.0254(16) 0.0009(13) -0.0001(12) -0.0002(12)
O3 0.0313(16) 0.0485(19) 0.0280(18) -0.0041(15) -0.0080(13) -0.0062(14)
O3N 0.076(3) 0.057(2) 0.066(3) -0.026(2) -0.002(2) -0.031(2)
O3P 0.0269(15) 0.0417(18) 0.0242(16) -0.0032(14) 0.0001(12) -0.0052(13)
O4 0.0332(17) 0.058(2) 0.0273(17) -0.0033(16) -0.0035(14) -0.0053(16)
O4N 0.0466(19) 0.0327(18) 0.039(2) -0.0074(15) 0.0094(16) -0.0032(15)
O4P 0.0224(14) 0.0398(17) 0.0246(16) 0.0016(13) -0.0003(12) -0.0021(13)
O5N 0.061(2) 0.0299(18) 0.038(2) 0.0020(15) -0.0160(16) 0.0020(16)
O5P 0.0324(15) 0.0269(16) 0.0317(17) 0.0012(13) -0.0033(13) -0.0012(13)
O6N 0.199(5) 0.032(2) 0.030(2) 0.0067(18) -0.012(3) 0.017(3)
O6P 0.0243(14) 0.0294(15) 0.0219(15) 0.0004(12) 0.0001(11) -0.0003(12)
O7N 0.0400(18) 0.0400(19) 0.055(2) 0.0164(17) 0.0160(16) 0.0078(15)
O7P 0.0250(15) 0.0441(18) 0.0288(17) -0.0053(14) -0.0027(12) -0.0006(13)
O8N 0.0341(16) 0.0367(18) 0.0304(17) 0.0038(14) 0.0030(13) 0.0013(14)
O8P 0.0251(14) 0.0367(17) 0.0189(15) -0.0029(13) -0.0002(11) -0.0018(12)
O9N 0.069(2) 0.062(3) 0.065(3) -0.004(2) 0.041(2) 0.006(2)
O9P 0.0275(15) 0.0366(17) 0.0251(16) 0.0009(13) 0.0044(12) -0.0021(13)
O10N 0.070(3) 0.045(2) 0.050(2) -0.0052(19) -0.0049(19) 0.0169(19)
O10P 0.0395(18) 0.059(2) 0.0313(19) 0.0055(17) -0.0015(14) 0.0133(16)
O11N 0.0439(18) 0.047(2) 0.0324(19) -0.0057(16) -0.0002(15) 0.0065(16)
O11P 0.0359(17) 0.0432(19) 0.0346(19) 0.0040(15) -0.0078(14) 0.0099(14)
O12N 0.171(5) 0.086(4) 0.067(3) -0.044(3) -0.008(3) 0.043(4)
O12P 0.054(2) 0.061(2) 0.069(3) 0.030(2) -0.004(2) 0.0032(19)
O13N 0.0384(18) 0.045(2) 0.040(2) -0.0031(16) 0.0070(15) -0.0049(15)
O14N 0.0311(16) 0.0439(19) 0.052(2) -0.0044(17) 0.0077(15) -0.0071(15)
O15N 0.069(3) 0.045(2) 0.088(3) -0.008(2) 0.011(2) -0.030(2)
O16N 0.057(2) 0.082(3) 0.0266(19) 0.0017(19) -0.0019(16) -0.013(2)
O17N 0.049(2) 0.059(2) 0.036(2) 0.0137(18) -0.0067(16) -0.0015(18)
O18N 0.079(3) 0.115(4) 0.033(2) 0.033(2) 0.008(2) -0.002(3)
N1 0.047(2) 0.033(2) 0.042(3) 0.0013(19) -0.008(2) -0.0080(19)
N2 0.075(3) 0.028(2) 0.024(2) -0.0022(18) 0.008(2) 0.012(2)
N3 0.034(2) 0.042(2) 0.044(3) -0.004(2) 0.0158(19) -0.0028(18)
N4 0.064(3) 0.053(3) 0.046(3) -0.016(2) 0.000(2) 0.009(2)
N5 0.037(2) 0.041(2) 0.048(3) 0.000(2) -0.002(2) -0.0110(19)
N6 0.043(2) 0.079(3) 0.031(3) 0.021(2) 0.004(2) 0.010(2)
C1 0.023(2) 0.048(3) 0.026(2) 0.004(2) -0.0019(18) 0.005(2)
C1P 0.026(2) 0.033(2) 0.028(2) 0.008(2) -0.0022(18) -0.0033(18)
C2 0.026(2) 0.053(3) 0.037(3) -0.004(2) 0.007(2) 0.005(2)
C2P 0.048(3) 0.044(3) 0.044(3) 0.005(2) -0.007(2) -0.021(2)
C3 0.038(3) 0.078(4) 0.047(3) 0.017(3) 0.018(2) 0.000(3)
C3P 0.055(3) 0.042(3) 0.036(3) 0.004(2) 0.015(2) -0.004(2)
C4 0.027(2) 0.076(4) 0.064(4) 0.012(3) 0.010(2) 0.011(3)
C4P 0.041(3) 0.036(3) 0.072(4) 0.023(3) -0.002(3) 0.001(2)
C5 0.049(3) 0.097(5) 0.047(3) -0.020(3) 0.015(3) 0.001(3)
C5P 0.028(2) 0.040(3) 0.021(2) 0.0029(19) 0.0030(17) -0.0004(19)
C6 0.024(2) 0.045(3) 0.030(3) -0.008(2) -0.0036(18) 0.001(2)
C6P 0.067(3) 0.049(3) 0.025(3) 0.010(2) -0.009(2) 0.009(3)
C7 0.028(2) 0.067(4) 0.039(3) -0.020(3) -0.005(2) -0.006(2)
C7P 0.036(3) 0.072(4) 0.030(3) 0.005(3) 0.010(2) -0.005(2)
C8 0.177(9) 0.098(6) 0.105(7) -0.009(5) -0.060(7) -0.067(6)
C8P 0.046(3) 0.049(3) 0.027(3) -0.009(2) -0.003(2) -0.005(2)
C9 0.051(4) 0.204(9) 0.052(4) -0.073(5) 0.010(3) -0.028(5)
C9P 0.028(2) 0.035(2) 0.025(2) -0.0057(19) 0.0024(18) -0.0007(19)
C10 0.043(3) 0.151(7) 0.089(5) -0.061(5) -0.031(3) 0.016(4)
C10P 0.034(2) 0.044(3) 0.036(3) -0.009(2) 0.007(2) 0.000(2)
C11P 0.038(2) 0.043(3) 0.028(3) -0.012(2) -0.003(2) -0.002(2)
C12P 0.034(2) 0.042(3) 0.038(3) 0.002(2) 0.003(2) 0.005(2)
C13P 0.030(3) 0.079(4) 0.056(4) 0.013(3) -0.007(2) 0.012(3)
C14P 0.037(3) 0.107(5) 0.066(4) 0.017(4) -0.014(3) -0.013(3)
C15P 0.056(4) 0.117(6) 0.067(4) 0.027(4) -0.027(3) 0.000(4)
C16P 0.054(4) 0.111(6) 0.109(6) -0.011(5) 0.007(4) 0.034(4)
N9 0.045(2) 0.043(2) 0.032(2) -0.0014(19) 0.0162(18) -0.0012(19)
C21 0.044(3) 0.051(3) 0.042(3) -0.007(3) 0.002(2) -0.003(2)
C22 0.068(4) 0.068(4) 0.027(3) -0.007(3) 0.002(3) 0.008(3)
C23 0.058(3) 0.054(3) 0.029(3) 0.003(2) 0.018(2) -0.002(3)
C24 0.044(3) 0.053(3) 0.042(3) -0.005(3) 0.009(2) -0.007(2)
C25 0.046(3) 0.050(3) 0.031(3) 0.000(2) 0.002(2) -0.002(2)
N10 0.053(3) 0.036(2) 0.044(3) 0.000(2) -0.008(2) -0.003(2)
C16 0.045(3) 0.051(3) 0.047(3) -0.006(3) -0.008(2) -0.004(3)
C17 0.060(4) 0.048(3) 0.065(4) 0.008(3) 0.000(3) -0.009(3)
C18 0.069(4) 0.038(3) 0.087(5) 0.005(3) -0.012(4) -0.004(3)
C19 0.063(4) 0.040(3) 0.093(5) -0.002(3) -0.003(4) 0.015(3)
C20 0.053(3) 0.057(4) 0.060(4) -0.003(3) 0.008(3) -0.004(3)
N7 0.040(2) 0.049(3) 0.032(2) -0.013(2) 0.0011(18) -0.0128(19)
C11 0.093(5) 0.054(4) 0.044(4) -0.002(3) -0.006(3) -0.002(3)
C12 0.134(6) 0.045(4) 0.057(4) -0.004(3) -0.008(4) -0.004(4)
C13 0.099(5) 0.060(4) 0.040(4) -0.015(3) -0.005(3) -0.018(4)
C14 0.055(3) 0.072(4) 0.037(3) 0.000(3) -0.010(3) -0.004(3)
C15 0.053(3) 0.049(3) 0.045(3) -0.002(3) 0.006(3) 0.000(3)
N11 0.184(10) 0.309(16) 0.190(10) -0.006(9) 0.014(8) 0.020(11)
C29 0.189(12) 0.41(2) 0.228(13) -0.110(12) -0.028(9) 0.063(13)
C30 0.143(8) 0.146(10) 0.237(12) -0.091(9) 0.045(8) -0.051(7)
C31 0.193(10) 0.36(2) 0.249(14) -0.113(15) 0.022(9) 0.027(11)
C32 0.197(10) 0.150(11) 0.204(11) 0.025(10) 0.027(8) 0.030(8)
C33 0.215(11) 0.274(19) 0.203(12) 0.001(12) -0.004(9) 0.035(11)
N8 0.087(7) 0.244(14) 0.087(7) 0.000 0.033(6) 0.000
C26 0.039(5) 0.102(8) 0.115(9) 0.000 -0.008(5) 0.000
C27 0.051(4) 0.134(7) 0.104(7) 0.015(6) 0.012(4) 0.010(5)
C28 0.031(3) 0.180(9) 0.052(4) 0.006(5) -0.005(3) 0.004(5)

loop_
_atom_type_symbol
_atom_type_description
_atom_type_scat_dispersion_real
_atom_type_scat_dispersion_imag
_atom_type_scat_source
C C 0.0033 0.0016 'International Tables Vol C Tables 4.2.6.8 and 6.1.1.4'
H H 0.0000 0.0000 'International Tables Vol C Tables 4.2.6.8 and 6.1.1.4'
Gd Gd -0.1653 3.9035 'International Tables Vol C Tables 4.2.6.8 and 6.1.1.4'
N N 0.0061 0.0033 'International Tables Vol C Tables 4.2.6.8 and 6.1.1.4'
O O 0.0106 0.0060 'International Tables Vol C Tables 4.2.6.8 and 6.1.1.4'
P P 0.1023 0.0942 'International Tables Vol C Tables 4.2.6.8 and 6.1.1.4'

loop_
_geom_angle_atom_site_label_1
_geom_angle_atom_site_label_2
_geom_angle_atom_site_label_3
_geom_angle
_geom_angle_site_symmetry_3
O1N Gd1 O4N 111.21(10) .
O1N Gd1 N1 25.12(10) .
O1N Gd1 N2 89.03(10) .
O1N Gd1 N3 124.45(10) .
O1P Gd1 O1N 76.57(10) .
O1P Gd1 O2N 83.36(10) .
O1P Gd1 O4N 153.83(10) .
O1P Gd1 O4P 87.38(10) .
O1P Gd1 O5N 144.62(11) .
O1P Gd1 O7N 128.84(11) .
O1P Gd1 O7P 85.14(11) .
O1P Gd1 O8N 78.55(10) .
O1P Gd1 N1 78.69(11) .
O1P Gd1 N2 160.02(11) .
O1P Gd1 N3 103.82(11) .
O2N Gd1 O1N 50.48(10) .
O2N Gd1 O4N 121.34(10) .
O2N Gd1 O8N 69.71(10) .
O2N Gd1 N1 25.36(10) .
O2N Gd1 N2 98.25(11) .
O2N Gd1 N3 74.13(11) .
O4N Gd1 N1 119.35(11) .
O4N Gd1 N2 25.20(10) .
O4N Gd1 N3 92.26(11) .
O4P Gd1 O1N 74.52(10) .
O4P Gd1 O2N 124.91(10) .
O4P Gd1 O4N 71.68(10) .
O4P Gd1 O5N 84.24(11) .
O4P Gd1 O7N 141.30(10) .
O4P Gd1 O7P 86.39(10) .
O4P Gd1 O8N 158.64(9) .
O4P Gd1 N1 99.60(11) .
O4P Gd1 N2 75.31(11) .
O4P Gd1 N3 159.48(11) .
O5N Gd1 O1N 68.06(10) .
O5N Gd1 O2N 73.72(10) .
O5N Gd1 O4N 50.65(10) .
O5N Gd1 O7N 72.84(11) .
O5N Gd1 O8N 116.41(11) .
O5N Gd1 N1 69.00(10) .
O5N Gd1 N2 25.53(10) .
O5N Gd1 N3 95.52(12) .
O7N Gd1 O1N 121.79(10) .
O7N Gd1 O2N 78.42(11) .
O7N Gd1 O4N 69.66(10) .
O7N Gd1 O8N 50.30(10) .
O7N Gd1 N1 100.60(12) .
O7N Gd1 N2 70.60(11) .
O7N Gd1 N3 25.12(10) .
O7P Gd1 O1N 153.95(10) .
O7P Gd1 O2N 145.87(10) .
O7P Gd1 O4N 78.20(11) .
O7P Gd1 O5N 128.34(11) .
O7P Gd1 O7N 84.16(11) .
O7P Gd1 O8N 76.55(10) .
O7P Gd1 N1 162.42(11) .
O7P Gd1 N2 103.33(11) .
O7P Gd1 N3 77.65(10) .
O8N Gd1 O1N 116.84(10) .
O8N Gd1 O4N 116.21(10) .
O8N Gd1 N1 93.36(11) .
O8N Gd1 N2 120.80(10) .
O8N Gd1 N3 25.29(10) .
N2 Gd1 N1 94.20(11) .
N2 Gd1 N3 95.73(11) .
N3 Gd1 N1 99.43(11) .
Gd4 Gd2 Gd3 60.888(6) .
P2 Gd2 Gd3 65.83(2) .
P2 Gd2 Gd4 101.06(2) .
O1OH Gd2 Gd3 35.99(6) .
O1OH Gd2 Gd4 36.24(7) .
O1OH Gd2 P2 99.08(7) .
O1OH Gd2 O3 77.49(10) .
O1OH Gd2 O5P 128.27(9) .
O1OH Gd2 O6P 70.80(9) .
O1OH Gd2 O13N 141.60(10) .
O1OH Gd2 O14N 142.75(10) .
O1OH Gd2 N5 148.84(10) .
O2 Gd2 Gd3 69.70(7) .
O2 Gd2 Gd4 114.98(8) .
O2 Gd2 P2 94.10(7) .
O2 Gd2 O1OH 79.18(10) .
O2 Gd2 O3 92.98(10) .
O2 Gd2 O5P 103.83(10) .
O2 Gd2 O6P 79.19(9) .
O2 Gd2 O13N 72.66(11) .
O2 Gd2 O14N 123.50(10) .
O2 Gd2 N5 97.70(11) .
O3 Gd2 Gd3 112.39(8) .
O3 Gd2 Gd4 71.46(8) .
O3 Gd2 P2 171.40(8) .
O3 Gd2 O5P 151.10(10) .
O3 Gd2 O6P 148.22(10) .
O3 Gd2 O13N 78.45(11) .
O3 Gd2 O14N 72.59(11) .
O3 Gd2 N5 71.69(11) .
O5P Gd2 Gd3 95.59(7) .
O5P Gd2 Gd4 119.80(7) .
O5P Gd2 P2 29.81(7) .
O5P Gd2 O6P 59.63(9) .
O5P Gd2 O13N 84.29(10) .
O5P Gd2 O14N 78.52(10) .
O5P Gd2 N5 82.75(10) .
O6P Gd2 Gd3 36.01(6) .
O6P Gd2 Gd4 83.94(6) .
O6P Gd2 P2 30.03(6) .
O6P Gd2 O14N 136.98(9) .
O6P Gd2 N5 139.58(10) .
O8P Gd2 Gd3 84.69(7) .
O8P Gd2 Gd4 39.74(7) .
O8P Gd2 P2 83.92(7) .
O8P Gd2 O1OH 74.11(10) .
O8P Gd2 O2 152.51(10) .
O8P Gd2 O3 87.55(10) .
O8P Gd2 O5P 87.99(10) .
O8P Gd2 O6P 85.96(9) .
O8P Gd2 O13N 133.97(10) .
O8P Gd2 O14N 82.85(10) .
O8P Gd2 N5 108.48(11) .
O13N Gd2 Gd3 141.18(8) .
O13N Gd2 Gd4 149.13(8) .
O13N Gd2 P2 108.35(8) .
O13N Gd2 O6P 126.66(10) .
O13N Gd2 O14N 51.14(10) .
O13N Gd2 N5 25.52(10) .
O14N Gd2 Gd3 166.37(7) .
O14N Gd2 Gd4 111.24(8) .
O14N Gd2 P2 107.25(7) .
O14N Gd2 N5 25.81(11) .
N5 Gd2 Gd3 166.60(9) .
N5 Gd2 Gd4 131.24(9) .
N5 Gd2 P2 112.08(8) .
Gd2 Gd3 Gd4 59.493(5) .
P1 Gd3 Gd2 98.67(2) .
P1 Gd3 Gd4 64.49(2) .
O1 Gd3 Gd2 70.39(7) .
O1 Gd3 Gd4 112.72(7) .
O1 Gd3 P1 167.27(8) .
O1 Gd3 O1OH 77.92(10) .
O1 Gd3 O2P 146.44(10) .
O1 Gd3 O3P 150.92(10) .
O1 Gd3 O6P 82.46(10) .
O1 Gd3 O10N 83.49(12) .
O1 Gd3 O11N 75.23(10) .
O1 Gd3 N4 77.70(12) .
O1OH Gd3 Gd2 35.27(6) .
O1OH Gd3 Gd4 35.45(7) .
O1OH Gd3 P1 97.02(7) .
O1OH Gd3 O2P 68.57(9) .
O1OH Gd3 O10N 146.30(11) .
O1OH Gd3 O11N 144.81(10) .
O1OH Gd3 N4 155.42(11) .
O2P Gd3 Gd2 80.93(6) .
O2P Gd3 Gd4 34.51(6) .
O2P Gd3 P1 30.12(6) .
O2P Gd3 O11N 133.88(9) .
O2P Gd3 N4 135.85(11) .
O3P Gd3 Gd2 117.87(7) .
O3P Gd3 Gd4 93.98(7) .
O3P Gd3 P1 29.55(7) .
O3P Gd3 O1OH 125.95(9) .
O3P Gd3 O2P 59.50(9) .
O3P Gd3 O10N 81.82(11) .
O3P Gd3 O11N 76.02(10) .
O3P Gd3 N4 78.28(12) .
O6P Gd3 Gd2 39.06(6) .
O6P Gd3 Gd4 84.85(7) .
O6P Gd3 P1 84.88(7) .
O6P Gd3 O1OH 73.09(9) .
O6P Gd3 O2P 86.16(9) .
O6P Gd3 O3P 88.97(10) .
O6P Gd3 O10N 132.05(11) .
O6P Gd3 O11N 81.17(10) .
O6P Gd3 N4 106.66(12) .
O10N Gd3 Gd2 152.83(9) .
O10N Gd3 Gd4 142.43(9) .
O10N Gd3 P1 106.25(9) .
O10N Gd3 O2P 126.23(11) .
O10N Gd3 O11N 50.92(11) .
O10N Gd3 N4 25.40(11) .
O11N Gd3 Gd2 112.67(8) .
O11N Gd3 Gd4 162.89(7) .
O11N Gd3 P1 104.27(8) .
O11N Gd3 N4 25.53(11) .
O11P Gd3 Gd2 114.47(8) .
O11P Gd3 Gd4 71.83(8) .
O11P Gd3 P1 96.89(8) .
O11P Gd3 O1 93.72(11) .
O11P Gd3 O1OH 79.85(10) .
O11P Gd3 O2P 82.36(10) .
O11P Gd3 O3P 105.89(11) .
O11P Gd3 O6P 152.88(10) .
O11P Gd3 O10N 73.54(12) .
O11P Gd3 O11N 123.96(11) .
O11P Gd3 N4 98.63(13) .
N4 Gd3 Gd2 134.67(10) .
N4 Gd3 Gd4 165.80(10) .
N4 Gd3 P1 107.49(10) .
Gd2 Gd4 Gd3 59.618(5) .
P3 Gd4 Gd2 65.54(2) .
P3 Gd4 Gd3 98.75(2) .
O1OH Gd4 Gd2 35.42(7) .
O1OH Gd4 Gd3 35.35(6) .
O1OH Gd4 P3 97.77(7) .
O1OH Gd4 O8P 69.60(9) .
O1OH Gd4 O9P 126.30(9) .
O1OH Gd4 O16N 145.76(10) .
O1OH Gd4 O17N 147.46(11) .
O1OH Gd4 N6 157.06(10) .
O2P Gd4 Gd2 83.63(7) .
O2P Gd4 Gd3 38.32(7) .
O2P Gd4 P3 83.36(7) .
O2P Gd4 O1OH 72.19(9) .
O2P Gd4 O4 149.58(10) .
O2P Gd4 O8P 83.93(9) .
O2P Gd4 O9P 86.92(9) .
O2P Gd4 O16N 137.02(11) .
O2P Gd4 O17N 86.45(11) .
O2P Gd4 N6 111.67(12) .
O4 Gd4 Gd2 68.01(8) .
O4 Gd4 Gd3 113.26(8) .
O4 Gd4 P3 94.17(8) .
O4 Gd4 O1OH 78.16(10) .
O4 Gd4 O8P 79.47(10) .
O4 Gd4 O9P 105.71(10) .
O4 Gd4 O16N 73.19(12) .
O4 Gd4 O17N 123.28(11) .
O4 Gd4 N6 98.29(13) .
O8P Gd4 Gd2 35.91(6) .
O8P Gd4 Gd3 81.10(6) .
O8P Gd4 P3 29.71(6) .
O8P Gd4 O17N 133.46(10) .
O8P Gd4 N6 132.53(11) .
O9P Gd4 Gd2 95.04(7) .
O9P Gd4 Gd3 116.73(7) .
O9P Gd4 P3 29.51(7) .
O9P Gd4 O8P 59.16(9) .
O9P Gd4 O16N 80.12(11) .
O9P Gd4 O17N 74.96(10) .
O9P Gd4 N6 76.60(11) .
O10P Gd4 Gd2 112.19(8) .
O10P Gd4 Gd3 74.02(8) .
O10P Gd4 P3 172.05(8) .
O10P Gd4 O1OH 78.33(10) .
O10P Gd4 O2P 88.83(11) .
O10P Gd4 O4 91.80(12) .
O10P Gd4 O8P 147.83(10) .
O10P Gd4 O9P 151.79(11) .
O10P Gd4 O16N 84.16(12) .
O10P Gd4 O17N 76.95(11) .
O10P Gd4 N6 79.14(12) .
O16N Gd4 Gd2 137.93(9) .
O16N Gd4 Gd3 157.22(9) .
O16N Gd4 P3 102.59(9) .
O16N Gd4 O8P 121.63(11) .
O16N Gd4 O17N 50.65(12) .
O16N Gd4 N6 25.42(12) .
O17N Gd4 Gd2 166.29(7) .
O17N Gd4 Gd3 116.16(9) .
O17N Gd4 P3 103.96(8) .
O17N Gd4 N6 25.23(12) .
N6 Gd4 Gd2 161.74(10) .
N6 Gd4 Gd3 138.64(10) .
N6 Gd4 P3 105.12(9) .
O1P P1 Gd3 124.84(12) .
O1P P1 O2P 113.90(16) .
O1P P1 O3P 113.32(17) .
O1P P1 C1P 106.90(18) .
O2P P1 Gd3 54.52(11) .
O2P P1 C1P 110.26(17) .
O3P P1 Gd3 48.81(10) .
O3P P1 O2P 102.97(15) .
O3P P1 C1P 109.47(19) .
C1P P1 Gd3 128.09(14) .
O4P P2 Gd2 124.59(12) .
O4P P2 O5P 113.78(17) .
O4P P2 O6P 113.92(16) .
O4P P2 C5P 106.87(17) .
O5P P2 Gd2 48.99(10) .
O5P P2 C5P 107.78(19) .
O6P P2 Gd2 54.09(10) .
O6P P2 O5P 102.63(15) .
O6P P2 C5P 111.79(18) .
C5P P2 Gd2 128.25(14) .
O7P P3 Gd4 127.73(13) .
O7P P3 O8P 114.48(16) .
O7P P3 O9P 113.72(17) .
O7P P3 C9P 107.91(18) .
O8P P3 Gd4 53.81(11) .
O8P P3 O9P 102.71(15) .
O8P P3 C9P 109.49(17) .
O9P P3 Gd4 49.03(10) .
O9P P3 C9P 108.31(18) .
C9P P3 Gd4 124.22(14) .
O10P P30 O11P 115.01(18) .
O10P P30 O12P 109.8(2) .
O10P P30 C13P 109.1(2) .
O11P P30 O12P 107.9(2) .
O11P P30 C13P 108.6(2) .
O12P P30 C13P 106.1(2) .
C1 O1 Gd3 136.1(3) .
N1 O1N Gd1 95.5(3) .
Gd2 O1OH Gd3 108.75(10) .
Gd2 O1OH Gd4 108.34(11) .
Gd3 O1OH Gd4 109.19(10) .
P1 O1P Gd1 157.20(18) .
C1 O2 Gd2 137.7(3) .
N1 O2N Gd1 96.8(2) .
Gd4 O2P Gd3 107.17(10) .
P1 O2P Gd3 95.36(13) .
P1 O2P Gd4 156.41(17) .
C6 O3 Gd2 132.3(3) .
P1 O3P Gd3 101.65(13) .
C6 O4 Gd4 141.5(3) .
N2 O4N Gd1 94.0(2) .
P2 O4P Gd1 157.64(17) .
N2 O5N Gd1 97.1(2) .
P2 O5P Gd2 101.20(14) .
Gd3 O6P Gd2 104.93(9) .
P2 O6P Gd2 95.88(13) .
P2 O6P Gd3 157.49(16) .
N3 O7N Gd1 97.0(2) .
P3 O7P Gd1 152.89(19) .
N3 O8N Gd1 95.6(2) .
Gd2 O8P Gd4 104.36(10) .
P3 O8P Gd2 158.52(17) .
P3 O8P Gd4 96.48(13) .
P3 O9P Gd4 101.46(14) .
N4 O10N Gd3 97.7(3) .
P30 O10P Gd4 137.55(19) .
N4 O11N Gd3 94.9(3) .
P30 O11P Gd3 140.44(19) .
N5 O13N Gd2 97.1(2) .
N5 O14N Gd2 94.3(3) .
N6 O16N Gd4 97.1(3) .
N6 O17N Gd4 95.5(3) .
O1N N1 Gd1 59.4(2) .
O1N N1 O2N 117.3(4) .
O2N N1 Gd1 57.9(2) .
O3N N1 Gd1 179.2(4) .
O3N N1 O1N 121.0(4) .
O3N N1 O2N 121.7(4) .
O4N N2 Gd1 60.8(2) .
O4N N2 O5N 117.8(4) .
O5N N2 Gd1 57.3(2) .
O6N N2 Gd1 173.9(3) .
O6N N2 O4N 121.7(4) .
O6N N2 O5N 120.4(4) .
O7N N3 Gd1 57.9(2) .
O7N N3 O8N 116.6(4) .
O8N N3 Gd1 59.1(2) .
O9N N3 Gd1 173.7(3) .
O9N N3 O7N 122.8(4) .
O9N N3 O8N 120.6(4) .
O10N N4 Gd3 56.9(2) .
O11N N4 Gd3 59.6(2) .
O11N N4 O10N 116.5(4) .
O12N N4 Gd3 178.8(4) .
O12N N4 O10N 121.9(5) .
O12N N4 O11N 121.6(5) .
O13N N5 Gd2 57.4(2) .
O13N N5 O14N 116.7(4) .
O14N N5 Gd2 59.9(2) .
O15N N5 Gd2 171.3(3) .
O15N N5 O13N 121.7(4) .
O15N N5 O14N 121.5(4) .
O16N N6 Gd4 57.5(2) .
O17N N6 Gd4 59.3(2) .
O17N N6 O16N 116.8(4) .
O18N N6 Gd4 178.8(4) .
O18N N6 O16N 121.5(5) .
O18N N6 O17N 121.8(5) .
O1 C1 C2 116.9(4) .
O2 C1 O1 124.4(4) .
O2 C1 C2 118.7(4) .
C2P C1P P1 107.5(3) .
C3P C1P P1 108.1(3) .
C3P C1P C2P 109.6(4) .
C4P C1P P1 110.6(3) .
C4P C1P C2P 110.9(4) .
C4P C1P C3P 110.1(4) .
C3 C2 C1 110.9(4) .
C3 C2 C4 109.6(4) .
C4 C2 C1 105.3(4) .
C5 C2 C1 110.0(4) .
C5 C2 C3 110.1(4) .
C5 C2 C4 110.8(4) .
C6P C5P P2 107.7(3) .
C6P C5P C7P 111.1(4) .
C6P C5P C8P 109.3(4) .
C7P C5P P2 109.4(3) .
C8P C5P P2 109.8(3) .
C8P C5P C7P 109.5(4) .
O3 C6 O4 124.5(4) .
O3 C6 C7 118.4(4) .
O4 C6 C7 117.2(4) .
C6 C7 C8 109.6(4) .
C9 C7 C6 110.3(4) .
C9 C7 C8 108.4(6) .
C10 C7 C6 107.4(4) .
C10 C7 C8 110.2(6) .
C10 C7 C9 111.0(5) .
C10P C9P P3 108.9(3) .
C11P C9P P3 110.3(3) .
C11P C9P C10P 110.3(4) .
C11P C9P C12P 109.8(4) .
C12P C9P P3 109.2(3) .
C12P C9P C10P 108.4(4) .
C14P C13P P30 109.6(4) .
C14P C13P C15P 110.4(5) .
C14P C13P C16P 109.4(5) .
C15P C13P P30 109.0(4) .
C15P C13P C16P 109.8(5) .
C16P C13P P30 108.6(4) .
C21 N9 C25 121.8(4) .
N9 C21 C22 120.2(5) .
C21 C22 C23 119.6(5) .
C24 C23 C22 119.0(5) .
C23 C24 C25 119.6(5) .
N9 C25 C24 119.8(5) .
C16 N10 C20 121.0(5) .
N10 C16 C17 121.0(5) .
C18 C17 C16 119.0(6) .
C17 C18 C19 120.2(6) .
C18 C19 C20 119.9(6) .
N10 C20 C19 118.9(6) .
C11 N7 C15 122.2(5) .
C12 C11 N7 119.3(6) .
C11 C12 C13 120.6(6) .
C14 C13 C12 120.1(5) .
C13 C14 C15 118.2(5) .
N7 C15 C14 119.5(5) .
C29 N11 C33 115.6(13) .
N11 C29 C30 119.2(13) .
C31 C30 C29 114.5(13) .
C30 C31 C32 124.9(14) .
C33 C32 C31 114.1(13) .
C32 C33 N11 117.0(13) .
C28 N8 C28 121.4(13) 2_655
C27 C26 C27 124.0(12) 2_655
C26 C27 C28 119.9(8) .
C27 C28 N8 117.5(9) .

loop_
_geom_bond_atom_site_label_1
_geom_bond_atom_site_label_2
_geom_bond_distance
_geom_bond_site_symmetry_2
Gd1 O1N 2.557(3) .
Gd1 O1P 2.224(3) .
Gd1 O2N 2.521(3) .
Gd1 O4N 2.557(3) .
Gd1 O4P 2.238(3) .
Gd1 O5N 2.480(3) .
Gd1 O7N 2.519(3) .
Gd1 O7P 2.268(3) .
Gd1 O8N 2.546(3) .
Gd1 N1 2.957(4) .
Gd1 N2 2.923(4) .
Gd1 N3 2.952(4) .
Gd2 Gd3 3.8140(3) .
Gd2 Gd4 3.8091(3) .
Gd2 P2 3.0548(10) .
Gd2 O1OH 2.326(3) .
Gd2 O2 2.324(3) .
Gd2 O3 2.344(3) .
Gd2 O5P 2.350(3) .
Gd2 O6P 2.487(3) .
Gd2 O8P 2.306(3) .
Gd2 O13N 2.474(3) .
Gd2 O14N 2.529(3) .
Gd2 N5 2.915(4) .
Gd3 Gd4 3.8626(3) .
Gd3 P1 3.0651(10) .
Gd3 O1 2.319(3) .
Gd3 O1OH 2.367(3) .
Gd3 O2P 2.507(3) .
Gd3 O3P 2.355(3) .
Gd3 O6P 2.321(3) .
Gd3 O10N 2.464(3) .
Gd3 O11N 2.524(3) .
Gd3 O11P 2.271(3) .
Gd3 N4 2.915(5) .
Gd4 P3 3.0945(11) .
Gd4 O1OH 2.372(3) .
Gd4 O2P 2.290(3) .
Gd4 O4 2.295(3) .
Gd4 O8P 2.514(3) .
Gd4 O9P 2.384(3) .
Gd4 O10P 2.275(3) .
Gd4 O16N 2.494(3) .
Gd4 O17N 2.534(3) .
Gd4 N6 2.934(4) .
P1 O1P 1.489(3) .
P1 O2P 1.545(3) .
P1 O3P 1.543(3) .
P1 C1P 1.801(4) .
P2 O4P 1.491(3) .
P2 O5P 1.548(3) .
P2 O6P 1.537(3) .
P2 C5P 1.821(4) .
P3 O7P 1.499(3) .
P3 O8P 1.544(3) .
P3 O9P 1.555(3) .
P3 C9P 1.812(4) .
P30 O10P 1.502(4) .
P30 O11P 1.507(3) .
P30 O12P 1.577(4) .
P30 C13P 1.812(5) .
O1 C1 1.262(5) .
O1N N1 1.261(5) .
O2 C1 1.262(5) .
O2N N1 1.276(5) .
O3 C6 1.252(5) .
O3N N1 1.224(5) .
O4 C6 1.258(5) .
O4N N2 1.248(5) .
O5N N2 1.270(5) .
O6N N2 1.223(5) .
O7N N3 1.263(5) .
O8N N3 1.267(5) .
O9N N3 1.230(5) .
O10N N4 1.262(5) .
O11N N4 1.261(5) .
O12N N4 1.211(5) .
O13N N5 1.265(5) .
O14N N5 1.272(5) .
O15N N5 1.227(5) .
O16N N6 1.269(5) .
O17N N6 1.256(5) .
O18N N6 1.225(5) .
C1 C2 1.538(6) .
C1P C2P 1.534(6) .
C1P C3P 1.532(6) .
C1P C4P 1.529(6) .
C2 C3 1.528(7) .
C2 C4 1.536(6) .
C2 C5 1.518(7) .
C5P C6P 1.518(6) .
C5P C7P 1.538(6) .
C5P C8P 1.521(6) .
C6 C7 1.524(6) .
C7 C8 1.545(9) .
C7 C9 1.500(7) .
C7 C10 1.493(7) .
C9P C10P 1.546(6) .
C9P C11P 1.531(6) .
C9P C12P 1.531(6) .
C13P C14P 1.535(8) .
C13P C15P 1.541(8) .
C13P C16P 1.545(8) .
N9 C21 1.323(6) .
N9 C25 1.331(6) .
C21 C22 1.363(7) .
C22 C23 1.373(7) .
C23 C24 1.369(7) .
C24 C25 1.369(7) .
N10 C16 1.324(6) .
N10 C20 1.342(7) .
C16 C17 1.358(7) .
C17 C18 1.345(8) .
C18 C19 1.355(8) .
C19 C20 1.369(8) .
N7 C11 1.330(7) .
N7 C15 1.334(6) .
C11 C12 1.326(8) .
C12 C13 1.383(8) .
C13 C14 1.340(8) .
C14 C15 1.389(7) .
N11 C29 1.340(11) .
N11 C33 1.429(11) .
C29 C30 1.411(11) .
C30 C31 1.293(11) .
C31 C32 1.424(11) .
C32 C33 1.401(11) .
N8 C28 1.380(9) .
N8 C28 1.380(9) 2_655
C26 C27 1.315(9) .
C26 C27 1.315(9) 2_655
C27 C28 1.321(11) .
